data_2227035
loop_
_publ_author_name
'Hemmingson, Stephanie L.'
'Stevens, Alice J.'
'Tanski, Joseph M.'
'Getzler, Yutan D. Y. L.'

_publ_section_title
;
 Bis{\m-4,4',6,6'-tetra-<i>tert</i>-butyl-2,2'-[<i>N</i>-(2-oxidoethyl)iminodimethylene]diphenolato}dialuminium(III)
;
_journal_coeditor_code PK2252
_journal_issue 8
_journal_name_full 'Acta Crystallographica Section E'
_journal_page_first m937
_journal_paper_doi 10.1107/S1600536810027212
_journal_volume 66
_journal_year 2010
_chemical_formula_iupac '[Al2 (C32 H48 N O3)2]'
_chemical_formula_moiety 'C64 H96 Al2 N2 O6'
_chemical_formula_sum 'C64 H96 Al2 N2 O6'
_chemical_formula_weight 1043.39
_chemical_name_systematic
;
Bis{\m-4,4',6,6'-tetra-<i>tert</i>-butyl-2,2'-[<i>N</i>-(2-
oxidoethyl)iminodimethylene]diphenolato}dialuminium(III)
;
_space_group_IT_number 14
_symmetry_cell_setting monoclinic
_symmetry_space_group_name_Hall '-P 2yn'
_symmetry_space_group_name_H-M 'P 1 21/n 1'
_atom_sites_solution_hydrogens geom
_atom_sites_solution_primary direct
_atom_sites_solution_secondary difmap
_audit_creation_method SHELXL-97
_cell_angle_alpha 90.00
_cell_angle_beta 90.063(2)
_cell_angle_gamma 90.00
_cell_formula_units_Z 2
_cell_length_a 13.385(2)
_cell_length_b 16.352(3)
_cell_length_c 14.141(2)
_cell_measurement_reflns_used 9619
_cell_measurement_temperature 125(2)
_cell_measurement_theta_max 28.95
_cell_measurement_theta_min 2.44
_cell_volume 3095.1(9)
_computing_cell_refinement 'SAINT (Bruker, 2007)'
_computing_data_collection 'APEX2 (Bruker, 2007)'
_computing_data_reduction 'SAINT (Bruker, 2007)'
_computing_molecular_graphics 'Mercury (Macrae <i>et al.</i>, 2008)'
_computing_publication_material 'enCIFer (Allen <i>et al.</i>, 2004)'
_computing_structure_refinement 'SHELXL97 (Sheldrick, 2008)'
_computing_structure_solution 'SHELXS97 (Sheldrick, 2008)'
_diffrn_ambient_temperature 125(2)
_diffrn_measured_fraction_theta_full 0.996
_diffrn_measured_fraction_theta_max 0.996
_diffrn_measurement_device_type 'Bruker APEXII CCD'
_diffrn_measurement_method '\f and \w scans'
_diffrn_radiation_monochromator graphite
_diffrn_radiation_source 'fine-focus sealed tube'
_diffrn_radiation_type MoK\a
_diffrn_radiation_wavelength 0.71073
_diffrn_reflns_av_R_equivalents 0.0758
_diffrn_reflns_av_sigmaI/netI 0.0660
_diffrn_reflns_limit_h_max 18
_diffrn_reflns_limit_h_min -18
_diffrn_reflns_limit_k_max 22
_diffrn_reflns_limit_k_min -22
_diffrn_reflns_limit_l_max 19
_diffrn_reflns_limit_l_min -19
_diffrn_reflns_number 42614
_diffrn_reflns_theta_full 29.36
_diffrn_reflns_theta_max 29.36
_diffrn_reflns_theta_min 1.90
_diffrn_standards_number 0
_exptl_absorpt_coefficient_mu 0.096
_exptl_absorpt_correction_T_max 0.991
_exptl_absorpt_correction_T_min 0.975
_exptl_absorpt_correction_type multi-scan
_exptl_absorpt_process_details '(SADABS; Bruker, 1999)'
_exptl_crystal_colour colorless
_exptl_crystal_density_diffrn 1.120
_exptl_crystal_density_method 'not measured'
_exptl_crystal_description block
_exptl_crystal_F_000 1136
_exptl_crystal_size_max 0.26
_exptl_crystal_size_mid 0.16
_exptl_crystal_size_min 0.09
_refine_diff_density_max 0.283
_refine_diff_density_min -0.297
_refine_ls_extinction_method none
_refine_ls_goodness_of_fit_ref 1.021
_refine_ls_hydrogen_treatment constr
_refine_ls_matrix_type full
_refine_ls_number_parameters 346
_refine_ls_number_reflns 8485
_refine_ls_number_restraints 0
_refine_ls_restrained_S_all 1.021
_refine_ls_R_factor_all 0.0956
_refine_ls_R_factor_gt 0.0477
_refine_ls_shift/su_max 0.001
_refine_ls_shift/su_mean 0.000
_refine_ls_structure_factor_coef Fsqd
_refine_ls_weighting_details 'calc w=1/[\s^2^(Fo^2^)+(0.0540P)^2^+0.1736P] where P=(Fo^2^+2Fc^2^)/3'
_refine_ls_weighting_scheme calc
_refine_ls_wR_factor_gt 0.1048
_refine_ls_wR_factor_ref 0.1243
_reflns_number_gt 5258
_reflns_number_total 8485
_reflns_threshold_expression I>2\s(I)
_cod_data_source_file pk2252.cif
_cod_data_source_block I
_cod_original_cell_volume 3095.1(8)
_cod_original_sg_symbol_H-M 'P 21/n'
_cod_database_code 2227035
_cod_database_fobs_code 2227035

loop_
_symmetry_equiv_pos_as_xyz
'x, y, z'
'-x+1/2, y+1/2, -z+1/2'
'-x, -y, -z'
'x-1/2, -y-1/2, z-1/2'

loop_
_atom_site_type_symbol
_atom_site_label
_atom_site_fract_x
_atom_site_fract_y
_atom_site_fract_z
_atom_site_U_iso_or_equiv
_atom_site_adp_type
_atom_site_calc_flag
_atom_site_refinement_flags
_atom_site_occupancy
_atom_site_disorder_assembly
_atom_site_disorder_group
Al Al 0.48567(3) 0.00620(3) 0.60145(3) 0.01834(12) Uani d . 1 . .
N N 0.45295(9) 0.11682(8) 0.66499(9) 0.0186(3) Uani d . 1 . .
O O1 0.48322(8) 0.06840(6) 0.49393(7) 0.0207(2) Uani d . 1 . .
O O2 0.59510(8) -0.01009(6) 0.66678(7) 0.0210(2) Uani d . 1 . .
O O3 0.37507(8) -0.03952(6) 0.63921(7) 0.0211(2) Uani d . 1 . .
C C1 0.40568(12) 0.16764(9) 0.59021(11) 0.0216(3) Uani d . 1 . .
H H1A 0.4095 0.2262 0.6078 0.026 Uiso calc R 1 . .
H H1B 0.3344 0.1526 0.5834 0.026 Uiso calc R 1 . .
C C2 0.46004(12) 0.15345(9) 0.49708(11) 0.0217(3) Uani d . 1 . .
H H2A 0.4169 0.1688 0.4430 0.026 Uiso calc R 1 . .
H H2B 0.5219 0.1865 0.4944 0.026 Uiso calc R 1 . .
C C3 0.54955(11) 0.15462(9) 0.69665(11) 0.0201(3) Uani d . 1 . .
H H3A 0.5361 0.2098 0.7225 0.024 Uiso calc R 1 . .
H H3B 0.5943 0.1609 0.6414 0.024 Uiso calc R 1 . .
C C4 0.62348(11) 0.02194(10) 0.75104(11) 0.0198(3) Uani d . 1 . .
C C5 0.60123(11) 0.10398(9) 0.77066(11) 0.0194(3) Uani d . 1 . .
C C6 0.62328(11) 0.13734(10) 0.85915(11) 0.0210(3) Uani d . 1 . .
H H6A 0.6072 0.1929 0.8714 0.025 Uiso calc R 1 . .
C C7 0.66820(11) 0.09106(10) 0.92947(11) 0.0212(3) Uani d . 1 . .
C C8 0.69347(11) 0.01025(10) 0.90613(11) 0.0223(3) Uani d . 1 . .
H H8A 0.7260 -0.0218 0.9530 0.027 Uiso calc R 1 . .
C C9 0.67405(11) -0.02613(9) 0.81904(11) 0.0202(3) Uani d . 1 . .
C C10 0.68331(12) 0.12239(10) 1.03076(11) 0.0253(4) Uani d . 1 . .
C C11 0.65734(15) 0.21287(11) 1.04082(13) 0.0375(5) Uani d . 1 . .
H H11A 0.5869 0.2213 1.0244 0.056 Uiso calc R 1 . .
H H11B 0.6996 0.2451 0.9983 0.056 Uiso calc R 1 . .
H H11C 0.6688 0.2302 1.1063 0.056 Uiso calc R 1 . .
C C12 0.61407(15) 0.07270(13) 1.09584(13) 0.0392(5) Uani d . 1 . .
H H12A 0.5446 0.0797 1.0753 0.059 Uiso calc R 1 . .
H H12B 0.6213 0.0921 1.1611 0.059 Uiso calc R 1 . .
H H12C 0.6322 0.0147 1.0925 0.059 Uiso calc R 1 . .
C C13 0.79151(13) 0.10983(13) 1.06342(13) 0.0380(5) Uani d . 1 . .
H H13A 0.7988 0.1292 1.1286 0.057 Uiso calc R 1 . .
H H13B 0.8366 0.1407 1.0221 0.057 Uiso calc R 1 . .
H H13C 0.8083 0.0516 1.0604 0.057 Uiso calc R 1 . .
C C14 0.70394(12) -0.11522(10) 0.79799(12) 0.0247(4) Uani d . 1 . .
C C15 0.76285(14) -0.15419(11) 0.87969(13) 0.0345(4) Uani d . 1 . .
H H15A 0.7803 -0.2106 0.8632 0.052 Uiso calc R 1 . .
H H15B 0.7218 -0.1540 0.9370 0.052 Uiso calc R 1 . .
H H15C 0.8241 -0.1228 0.8910 0.052 Uiso calc R 1 . .
C C16 0.77086(13) -0.11864(11) 0.70923(12) 0.0302(4) Uani d . 1 . .
H H16A 0.7892 -0.1755 0.6961 0.045 Uiso calc R 1 . .
H H16B 0.8315 -0.0864 0.7202 0.045 Uiso calc R 1 . .
H H16C 0.7344 -0.0961 0.6550 0.045 Uiso calc R 1 . .
C C17 0.61021(13) -0.16820(10) 0.78223(13) 0.0316(4) Uani d . 1 . .
H H17A 0.6304 -0.2234 0.7631 0.047 Uiso calc R 1 . .
H H17B 0.5689 -0.1437 0.7325 0.047 Uiso calc R 1 . .
H H17C 0.5718 -0.1712 0.8411 0.047 Uiso calc R 1 . .
C C18 0.38553(11) 0.10632(9) 0.74813(11) 0.0205(3) Uani d . 1 . .
H H18A 0.3706 0.1608 0.7751 0.025 Uiso calc R 1 . .
H H18B 0.4210 0.0743 0.7972 0.025 Uiso calc R 1 . .
C C19 0.28857(11) 0.06402(9) 0.72497(11) 0.0202(3) Uani d . 1 . .
C C20 0.28792(11) -0.00799(9) 0.67177(11) 0.0197(3) Uani d . 1 . .
C C21 0.19640(12) -0.04808(9) 0.65258(11) 0.0206(3) Uani d . 1 . .
C C22 0.11042(12) -0.01534(10) 0.69270(11) 0.0227(3) Uani d . 1 . .
H H22A 0.0488 -0.0424 0.6810 0.027 Uiso calc R 1 . .
C C23 0.10895(12) 0.05482(10) 0.74907(11) 0.0218(3) Uani d . 1 . .
C C24 0.19948(12) 0.09479(10) 0.76260(11) 0.0223(3) Uani d . 1 . .
H H24A 0.2009 0.1441 0.7982 0.027 Uiso calc R 1 . .
C C25 0.19244(12) -0.12450(10) 0.58915(12) 0.0248(4) Uani d . 1 . .
C C26 0.25483(14) -0.19357(10) 0.63343(13) 0.0317(4) Uani d . 1 . .
H H26A 0.2279 -0.2072 0.6959 0.047 Uiso calc R 1 . .
H H26B 0.3244 -0.1756 0.6399 0.047 Uiso calc R 1 . .
H H26C 0.2520 -0.2420 0.5927 0.047 Uiso calc R 1 . .
C C27 0.08587(13) -0.15707(11) 0.57662(15) 0.0380(5) Uani d . 1 . .
H H27A 0.0440 -0.1146 0.5480 0.057 Uiso calc R 1 . .
H H27B 0.0585 -0.1722 0.6384 0.057 Uiso calc R 1 . .
H H27C 0.0870 -0.2053 0.5354 0.057 Uiso calc R 1 . .
C C28 0.23320(14) -0.10343(11) 0.49074(12) 0.0317(4) Uani d . 1 . .
H H28A 0.1948 -0.0579 0.4640 0.048 Uiso calc R 1 . .
H H28B 0.2272 -0.1513 0.4494 0.048 Uiso calc R 1 . .
H H28C 0.3036 -0.0876 0.4960 0.048 Uiso calc R 1 . .
C C29 0.01071(12) 0.08307(10) 0.79368(12) 0.0259(4) Uani d . 1 . .
C C30 -0.06841(13) 0.09706(11) 0.71690(13) 0.0346(4) Uani d . 1 . .
H H30A -0.0467 0.1413 0.6749 0.052 Uiso calc R 1 . .
H H30B -0.1320 0.1120 0.7466 0.052 Uiso calc R 1 . .
H H30C -0.0772 0.0468 0.6801 0.052 Uiso calc R 1 . .
C C31 -0.02621(13) 0.01629(11) 0.86174(13) 0.0336(4) Uani d . 1 . .
H H31A 0.0219 0.0097 0.9135 0.050 Uiso calc R 1 . .
H H31B -0.0328 -0.0355 0.8275 0.050 Uiso calc R 1 . .
H H31C -0.0913 0.0321 0.8877 0.050 Uiso calc R 1 . .
C C32 0.02250(13) 0.16235(11) 0.85008(14) 0.0354(4) Uani d . 1 . .
H H32A 0.0470 0.2057 0.8083 0.053 Uiso calc R 1 . .
H H32B 0.0703 0.1538 0.9017 0.053 Uiso calc R 1 . .
H H32C -0.0423 0.1783 0.8764 0.053 Uiso calc R 1 . .

loop_
_atom_site_aniso_label
_atom_site_aniso_U_11
_atom_site_aniso_U_22
_atom_site_aniso_U_33
_atom_site_aniso_U_12
_atom_site_aniso_U_13
_atom_site_aniso_U_23
Al 0.0206(2) 0.0179(2) 0.0165(2) 0.00029(19) 0.00106(18) -0.00016(19)
N 0.0186(7) 0.0212(7) 0.0160(6) -0.0004(5) 0.0006(5) 0.0005(5)
O1 0.0273(6) 0.0164(5) 0.0183(5) 0.0026(4) 0.0024(5) 0.0002(4)
O2 0.0211(6) 0.0213(6) 0.0205(6) 0.0009(4) -0.0022(4) -0.0023(4)
O3 0.0205(6) 0.0198(6) 0.0229(6) 0.0009(4) 0.0035(5) -0.0022(5)
C1 0.0251(8) 0.0189(8) 0.0208(8) 0.0044(6) -0.0022(7) 0.0012(6)
C2 0.0288(9) 0.0154(8) 0.0207(8) 0.0025(6) -0.0012(7) 0.0018(6)
C3 0.0213(8) 0.0179(8) 0.0211(8) -0.0025(6) 0.0009(6) 0.0000(6)
C4 0.0177(8) 0.0235(8) 0.0183(8) -0.0030(6) 0.0022(6) -0.0002(6)
C5 0.0178(8) 0.0203(8) 0.0202(8) -0.0017(6) 0.0016(6) 0.0018(6)
C6 0.0190(8) 0.0210(8) 0.0229(8) -0.0023(6) 0.0025(6) -0.0012(7)
C7 0.0183(8) 0.0254(8) 0.0201(8) -0.0022(6) 0.0013(6) -0.0005(6)
C8 0.0184(8) 0.0257(9) 0.0227(8) -0.0005(6) -0.0009(6) 0.0041(7)
C9 0.0161(8) 0.0209(8) 0.0235(8) -0.0006(6) 0.0013(6) 0.0031(6)
C10 0.0254(9) 0.0310(9) 0.0195(8) 0.0011(7) -0.0007(7) -0.0023(7)
C11 0.0502(12) 0.0365(11) 0.0258(10) 0.0045(9) -0.0069(9) -0.0102(8)
C12 0.0445(12) 0.0489(12) 0.0241(10) -0.0020(9) 0.0067(8) 0.0020(9)
C13 0.0316(10) 0.0525(12) 0.0300(10) 0.0046(9) -0.0082(8) -0.0122(9)
C14 0.0265(9) 0.0211(8) 0.0265(9) 0.0017(7) -0.0007(7) 0.0013(7)
C15 0.0380(11) 0.0272(10) 0.0383(11) 0.0064(8) -0.0041(8) 0.0023(8)
C16 0.0274(9) 0.0282(9) 0.0351(10) 0.0058(7) 0.0016(8) -0.0031(8)
C17 0.0342(10) 0.0220(9) 0.0385(11) -0.0040(7) 0.0006(8) 0.0008(8)
C18 0.0232(8) 0.0207(8) 0.0176(8) -0.0006(6) 0.0021(6) -0.0034(6)
C19 0.0212(8) 0.0206(8) 0.0188(8) -0.0014(6) 0.0007(6) 0.0004(6)
C20 0.0205(8) 0.0208(8) 0.0178(8) 0.0006(6) 0.0012(6) 0.0025(6)
C21 0.0226(8) 0.0203(8) 0.0188(8) -0.0011(6) -0.0001(6) 0.0003(6)
C22 0.0196(8) 0.0236(8) 0.0250(8) -0.0019(6) -0.0012(6) -0.0004(7)
C23 0.0207(8) 0.0242(8) 0.0206(8) 0.0018(6) 0.0000(6) 0.0012(6)
C24 0.0256(9) 0.0212(8) 0.0200(8) 0.0019(7) 0.0001(7) -0.0028(6)
C25 0.0241(9) 0.0222(8) 0.0280(9) -0.0028(7) 0.0004(7) -0.0054(7)
C26 0.0380(10) 0.0193(9) 0.0377(10) -0.0025(7) 0.0008(8) -0.0019(7)
C27 0.0314(10) 0.0326(10) 0.0500(12) -0.0071(8) 0.0028(9) -0.0169(9)
C28 0.0367(10) 0.0339(10) 0.0245(9) -0.0014(8) -0.0023(8) -0.0077(8)
C29 0.0195(8) 0.0284(9) 0.0299(9) 0.0021(7) 0.0009(7) -0.0049(7)
C30 0.0273(10) 0.0335(10) 0.0430(11) 0.0067(8) -0.0050(8) -0.0038(8)
C31 0.0231(9) 0.0435(11) 0.0340(10) 0.0028(8) 0.0071(8) 0.0005(8)
C32 0.0260(9) 0.0383(11) 0.0418(11) 0.0033(8) 0.0035(8) -0.0141(9)

loop_
_atom_type_symbol
_atom_type_description
_atom_type_scat_dispersion_real
_atom_type_scat_dispersion_imag
_atom_type_scat_source
C C 0.0033 0.0016 'International Tables Vol C Tables 4.2.6.8 and 6.1.1.4'
H H 0.0000 0.0000 'International Tables Vol C Tables 4.2.6.8 and 6.1.1.4'
N N 0.0061 0.0033 'International Tables Vol C Tables 4.2.6.8 and 6.1.1.4'
O O 0.0106 0.0060 'International Tables Vol C Tables 4.2.6.8 and 6.1.1.4'
Al Al 0.0645 0.0514 'International Tables Vol C Tables 4.2.6.8 and 6.1.1.4'

loop_
_geom_angle_atom_site_label_1
_geom_angle_atom_site_label_2
_geom_angle_atom_site_label_3
_geom_angle_site_symmetry_1
_geom_angle_site_symmetry_3
_geom_angle
_geom_angle_publ_flag
O3 Al O2 . . 118.90(6) ?
O3 Al O1 . . 118.60(6) ?
O2 Al O1 . . 122.49(5) ?
O3 Al O1 . 3_656 97.54(5) ?
O2 Al O1 . 3_656 95.43(5) ?
O1 Al O1 . 3_656 76.51(5) ?
O3 Al N . . 93.55(5) ?
O2 Al N . . 94.67(5) ?
O1 Al N . . 82.59(5) ?
O1 Al N 3_656 . 159.06(5) ?
O3 Al Al . 3_656 112.72(4) ?
O2 Al Al . 3_656 113.54(4) ?
O1 Al Al . 3_656 38.70(3) ?
O1 Al Al 3_656 3_656 37.81(3) ?
N Al Al . 3_656 121.28(4) ?
C1 N C18 . . 111.57(12) ?
C1 N C3 . . 110.36(12) ?
C18 N C3 . . 109.49(11) ?
C1 N Al . . 105.68(9) ?
C18 N Al . . 111.73(9) ?
C3 N Al . . 107.89(9) ?
C2 O1 Al . . 121.34(9) ?
C2 O1 Al . 3_656 135.16(9) ?
Al O1 Al . 3_656 103.50(5) ?
C4 O2 Al . . 129.66(10) ?
C20 O3 Al . . 132.22(10) ?
N C1 C2 . . 109.07(12) ?
N C1 H1A . . 109.9 ?
C2 C1 H1A . . 109.9 ?
N C1 H1B . . 109.9 ?
C2 C1 H1B . . 109.9 ?
H1A C1 H1B . . 108.3 ?
O1 C2 C1 . . 106.25(12) ?
O1 C2 H2A . . 110.5 ?
C1 C2 H2A . . 110.5 ?
O1 C2 H2B . . 110.5 ?
C1 C2 H2B . . 110.5 ?
H2A C2 H2B . . 108.7 ?
N C3 C5 . . 112.12(12) ?
N C3 H3A . . 109.2 ?
C5 C3 H3A . . 109.2 ?
N C3 H3B . . 109.2 ?
C5 C3 H3B . . 109.2 ?
H3A C3 H3B . . 107.9 ?
O2 C4 C5 . . 118.98(14) ?
O2 C4 C9 . . 121.10(14) ?
C5 C4 C9 . . 119.93(14) ?
C6 C5 C4 . . 120.43(14) ?
C6 C5 C3 . . 120.36(14) ?
C4 C5 C3 . . 119.16(14) ?
C7 C6 C5 . . 121.37(15) ?
C7 C6 H6A . . 119.3 ?
C5 C6 H6A . . 119.3 ?
C6 C7 C8 . . 116.73(14) ?
C6 C7 C10 . . 122.96(14) ?
C8 C7 C10 . . 120.15(14) ?
C9 C8 C7 . . 124.44(15) ?
C9 C8 H8A . . 117.8 ?
C7 C8 H8A . . 117.8 ?
C8 C9 C4 . . 116.94(14) ?
C8 C9 C14 . . 121.81(14) ?
C4 C9 C14 . . 121.25(14) ?
C11 C10 C13 . . 108.47(15) ?
C11 C10 C7 . . 112.38(14) ?
C13 C10 C7 . . 111.10(13) ?
C11 C10 C12 . . 108.58(15) ?
C13 C10 C12 . . 108.57(15) ?
C7 C10 C12 . . 107.64(14) ?
C10 C11 H11A . . 109.5 ?
C10 C11 H11B . . 109.5 ?
H11A C11 H11B . . 109.5 ?
C10 C11 H11C . . 109.5 ?
H11A C11 H11C . . 109.5 ?
H11B C11 H11C . . 109.5 ?
C10 C12 H12A . . 109.5 ?
C10 C12 H12B . . 109.5 ?
H12A C12 H12B . . 109.5 ?
C10 C12 H12C . . 109.5 ?
H12A C12 H12C . . 109.5 ?
H12B C12 H12C . . 109.5 ?
C10 C13 H13A . . 109.5 ?
C10 C13 H13B . . 109.5 ?
H13A C13 H13B . . 109.5 ?
C10 C13 H13C . . 109.5 ?
H13A C13 H13C . . 109.5 ?
H13B C13 H13C . . 109.5 ?
C15 C14 C9 . . 112.35(14) ?
C15 C14 C17 . . 107.02(14) ?
C9 C14 C17 . . 110.38(13) ?
C15 C14 C16 . . 107.38(14) ?
C9 C14 C16 . . 110.03(13) ?
C17 C14 C16 . . 109.57(14) ?
C14 C15 H15A . . 109.5 ?
C14 C15 H15B . . 109.5 ?
H15A C15 H15B . . 109.5 ?
C14 C15 H15C . . 109.5 ?
H15A C15 H15C . . 109.5 ?
H15B C15 H15C . . 109.5 ?
C14 C16 H16A . . 109.5 ?
C14 C16 H16B . . 109.5 ?
H16A C16 H16B . . 109.5 ?
C14 C16 H16C . . 109.5 ?
H16A C16 H16C . . 109.5 ?
H16B C16 H16C . . 109.5 ?
C14 C17 H17A . . 109.5 ?
C14 C17 H17B . . 109.5 ?
H17A C17 H17B . . 109.5 ?
C14 C17 H17C . . 109.5 ?
H17A C17 H17C . . 109.5 ?
H17B C17 H17C . . 109.5 ?
N C18 C19 . . 113.77(12) ?
N C18 H18A . . 108.8 ?
C19 C18 H18A . . 108.8 ?
N C18 H18B . . 108.8 ?
C19 C18 H18B . . 108.8 ?
H18A C18 H18B . . 107.7 ?
C20 C19 C24 . . 120.18(14) ?
C20 C19 C18 . . 120.58(13) ?
C24 C19 C18 . . 119.11(14) ?
O3 C20 C19 . . 119.88(13) ?
O3 C20 C21 . . 120.22(14) ?
C19 C20 C21 . . 119.89(14) ?
C22 C21 C20 . . 117.38(14) ?
C22 C21 C25 . . 121.49(14) ?
C20 C21 C25 . . 121.13(14) ?
C21 C22 C23 . . 124.13(15) ?
C21 C22 H22A . . 117.9 ?
C23 C22 H22A . . 117.9 ?
C24 C23 C22 . . 116.86(14) ?
C24 C23 C29 . . 123.41(14) ?
C22 C23 C29 . . 119.72(14) ?
C23 C24 C19 . . 121.44(15) ?
C23 C24 H24A . . 119.3 ?
C19 C24 H24A . . 119.3 ?
C27 C25 C28 . . 107.76(15) ?
C27 C25 C26 . . 107.27(14) ?
C28 C25 C26 . . 109.92(14) ?
C27 C25 C21 . . 112.39(13) ?
C28 C25 C21 . . 109.52(13) ?
C26 C25 C21 . . 109.93(14) ?
C25 C26 H26A . . 109.5 ?
C25 C26 H26B . . 109.5 ?
H26A C26 H26B . . 109.5 ?
C25 C26 H26C . . 109.5 ?
H26A C26 H26C . . 109.5 ?
H26B C26 H26C . . 109.5 ?
C25 C27 H27A . . 109.5 ?
C25 C27 H27B . . 109.5 ?
H27A C27 H27B . . 109.5 ?
C25 C27 H27C . . 109.5 ?
H27A C27 H27C . . 109.5 ?
H27B C27 H27C . . 109.5 ?
C25 C28 H28A . . 109.5 ?
C25 C28 H28B . . 109.5 ?
H28A C28 H28B . . 109.5 ?
C25 C28 H28C . . 109.5 ?
H28A C28 H28C . . 109.5 ?
H28B C28 H28C . . 109.5 ?
C32 C29 C23 . . 112.48(14) ?
C32 C29 C30 . . 108.27(14) ?
C23 C29 C30 . . 110.26(14) ?
C32 C29 C31 . . 107.96(14) ?
C23 C29 C31 . . 108.69(13) ?
C30 C29 C31 . . 109.09(14) ?
C29 C30 H30A . . 109.5 ?
C29 C30 H30B . . 109.5 ?
H30A C30 H30B . . 109.5 ?
C29 C30 H30C . . 109.5 ?
H30A C30 H30C . . 109.5 ?
H30B C30 H30C . . 109.5 ?
C29 C31 H31A . . 109.5 ?
C29 C31 H31B . . 109.5 ?
H31A C31 H31B . . 109.5 ?
C29 C31 H31C . . 109.5 ?
H31A C31 H31C . . 109.5 ?
H31B C31 H31C . . 109.5 ?
C29 C32 H32A . . 109.5 ?
C29 C32 H32B . . 109.5 ?
H32A C32 H32B . . 109.5 ?
C29 C32 H32C . . 109.5 ?
H32A C32 H32C . . 109.5 ?
H32B C32 H32C . . 109.5 ?

loop_
_geom_bond_atom_site_label_1
_geom_bond_atom_site_label_2
_geom_bond_site_symmetry_2
_geom_bond_distance
_geom_bond_publ_flag
Al O3 . 1.7428(11) ?
Al O2 . 1.7513(11) ?
Al O1 . 1.8295(11) ?
Al O1 3_656 1.8661(11) ?
Al N . 2.0668(14) ?
Al Al 3_656 2.9022(10) ?
N C1 . 1.4858(19) ?
N C18 . 1.4928(19) ?
N C3 . 1.5011(19) ?
O1 C2 . 1.4255(18) ?
O1 Al 3_656 1.8661(11) ?
O2 C4 . 1.3554(18) ?
O3 C20 . 1.3564(18) ?
C1 C2 . 1.523(2) ?
C1 H1A . 0.9900 ?
C1 H1B . 0.9900 ?
C2 H2A . 0.9900 ?
C2 H2B . 0.9900 ?
C3 C5 . 1.503(2) ?
C3 H3A . 0.9900 ?
C3 H3B . 0.9900 ?
C4 C5 . 1.402(2) ?
C4 C9 . 1.414(2) ?
C5 C6 . 1.396(2) ?
C6 C7 . 1.386(2) ?
C6 H6A . 0.9500 ?
C7 C8 . 1.404(2) ?
C7 C10 . 1.534(2) ?
C8 C9 . 1.392(2) ?
C8 H8A . 0.9500 ?
C9 C14 . 1.540(2) ?
C10 C11 . 1.527(2) ?
C10 C13 . 1.533(2) ?
C10 C12 . 1.539(2) ?
C11 H11A . 0.9800 ?
C11 H11B . 0.9800 ?
C11 H11C . 0.9800 ?
C12 H12A . 0.9800 ?
C12 H12B . 0.9800 ?
C12 H12C . 0.9800 ?
C13 H13A . 0.9800 ?
C13 H13B . 0.9800 ?
C13 H13C . 0.9800 ?
C14 C15 . 1.536(2) ?
C14 C17 . 1.541(2) ?
C14 C16 . 1.544(2) ?
C15 H15A . 0.9800 ?
C15 H15B . 0.9800 ?
C15 H15C . 0.9800 ?
C16 H16A . 0.9800 ?
C16 H16B . 0.9800 ?
C16 H16C . 0.9800 ?
C17 H17A . 0.9800 ?
C17 H17B . 0.9800 ?
C17 H17C . 0.9800 ?
C18 C19 . 1.506(2) ?
C18 H18A . 0.9900 ?
C18 H18B . 0.9900 ?
C19 C20 . 1.397(2) ?
C19 C24 . 1.400(2) ?
C20 C21 . 1.415(2) ?
C21 C22 . 1.391(2) ?
C21 C25 . 1.539(2) ?
C22 C23 . 1.397(2) ?
C22 H22A . 0.9500 ?
C23 C24 . 1.390(2) ?
C23 C29 . 1.530(2) ?
C24 H24A . 0.9500 ?
C25 C27 . 1.533(2) ?
C25 C28 . 1.534(2) ?
C25 C26 . 1.538(2) ?
C26 H26A . 0.9800 ?
C26 H26B . 0.9800 ?
C26 H26C . 0.9800 ?
C27 H27A . 0.9800 ?
C27 H27B . 0.9800 ?
C27 H27C . 0.9800 ?
C28 H28A . 0.9800 ?
C28 H28B . 0.9800 ?
C28 H28C . 0.9800 ?
C29 C32 . 1.530(2) ?
C29 C30 . 1.533(2) ?
C29 C31 . 1.538(2) ?
C30 H30A . 0.9800 ?
C30 H30B . 0.9800 ?
C30 H30C . 0.9800 ?
C31 H31A . 0.9800 ?
C31 H31B . 0.9800 ?
C31 H31C . 0.9800 ?
C32 H32A . 0.9800 ?
C32 H32B . 0.9800 ?
C32 H32C . 0.9800 ?

loop_
_geom_torsion_atom_site_label_1
_geom_torsion_atom_site_label_2
_geom_torsion_atom_site_label_3
_geom_torsion_atom_site_label_4
_geom_torsion_site_symmetry_1
_geom_torsion_site_symmetry_2
_geom_torsion_site_symmetry_3
_geom_torsion_site_symmetry_4
_geom_torsion
_geom_torsion_publ_flag
O3 Al N C1 . . . . -94.79(10) ?
O2 Al N C1 . . . . 145.82(9) ?
O1 Al N C1 . . . . 23.61(9) ?
O1 Al N C1 3_656 . . . 27.2(2) ?
Al Al N C1 3_656 . . . 24.58(11) ?
O3 Al N C18 . . . . 26.74(10) ?
O2 Al N C18 . . . . -92.66(10) ?
O1 Al N C18 . . . . 145.14(10) ?
O1 Al N C18 3_656 . . . 148.75(14) ?
Al Al N C18 3_656 . . . 146.11(8) ?
O3 Al N C3 . . . . 147.15(9) ?
O2 Al N C3 . . . . 27.76(10) ?
O1 Al N C3 . . . . -94.45(9) ?
O1 Al N C3 3_656 . . . -90.84(17) ?
Al Al N C3 3_656 . . . -93.48(9) ?
O3 Al O1 C2 . . . . 88.09(12) ?
O2 Al O1 C2 . . . . -92.74(12) ?
O1 Al O1 C2 3_656 . . . 179.41(14) ?
N Al O1 C2 . . . . -1.91(11) ?
Al Al O1 C2 3_656 . . . 179.41(14) ?
O3 Al O1 Al . . . 3_656 -91.31(6) ?
O2 Al O1 Al . . . 3_656 87.85(7) ?
O1 Al O1 Al 3_656 . . 3_656 0.0 ?
N Al O1 Al . . . 3_656 178.68(6) ?
O3 Al O2 C4 . . . . -74.98(13) ?
O1 Al O2 C4 . . . . 105.86(13) ?
O1 Al O2 C4 3_656 . . . -176.69(12) ?
N Al O2 C4 . . . . 21.68(13) ?
Al Al O2 C4 3_656 . . . 148.83(11) ?
O2 Al O3 C20 . . . . 114.92(13) ?
O1 Al O3 C20 . . . . -65.88(14) ?
O1 Al O3 C20 3_656 . . . -144.59(13) ?
N Al O3 C20 . . . . 17.61(14) ?
Al Al O3 C20 3_656 . . . -108.54(13) ?
C18 N C1 C2 . . . . -161.42(12) ?
C3 N C1 C2 . . . . 76.61(15) ?
Al N C1 C2 . . . . -39.79(14) ?
Al O1 C2 C1 . . . . -19.85(16) ?
Al O1 C2 C1 3_656 . . . 159.33(11) ?
N C1 C2 O1 . . . . 38.79(17) ?
C1 N C3 C5 . . . . -178.55(12) ?
C18 N C3 C5 . . . . 58.27(16) ?
Al N C3 C5 . . . . -63.54(13) ?
Al O2 C4 C5 . . . . -38.36(19) ?
Al O2 C4 C9 . . . . 141.13(12) ?
O2 C4 C5 C6 . . . . 175.61(13) ?
C9 C4 C5 C6 . . . . -3.9(2) ?
O2 C4 C5 C3 . . . . -1.9(2) ?
C9 C4 C5 C3 . . . . 178.61(14) ?
N C3 C5 C6 . . . . -121.61(15) ?
N C3 C5 C4 . . . . 55.91(18) ?
C4 C5 C6 C7 . . . . 0.6(2) ?
C3 C5 C6 C7 . . . . 178.04(14) ?
C5 C6 C7 C8 . . . . 2.2(2) ?
C5 C6 C7 C10 . . . . -173.17(14) ?
C6 C7 C8 C9 . . . . -1.8(2) ?
C10 C7 C8 C9 . . . . 173.74(15) ?
C7 C8 C9 C4 . . . . -1.4(2) ?
C7 C8 C9 C14 . . . . 179.92(14) ?
O2 C4 C9 C8 . . . . -175.28(13) ?
C5 C4 C9 C8 . . . . 4.2(2) ?
O2 C4 C9 C14 . . . . 3.4(2) ?
C5 C4 C9 C14 . . . . -177.13(14) ?
C6 C7 C10 C11 . . . . -8.1(2) ?
C8 C7 C10 C11 . . . . 176.65(15) ?
C6 C7 C10 C13 . . . . -129.89(17) ?
C8 C7 C10 C13 . . . . 54.9(2) ?
C6 C7 C10 C12 . . . . 111.36(17) ?
C8 C7 C10 C12 . . . . -63.84(19) ?
C8 C9 C14 C15 . . . . -4.4(2) ?
C4 C9 C14 C15 . . . . 176.98(15) ?
C8 C9 C14 C17 . . . . 114.95(16) ?
C4 C9 C14 C17 . . . . -63.65(19) ?
C8 C9 C14 C16 . . . . -124.00(16) ?
C4 C9 C14 C16 . . . . 57.40(19) ?
C1 N C18 C19 . . . . 61.03(17) ?
C3 N C18 C19 . . . . -176.50(12) ?
Al N C18 C19 . . . . -57.03(15) ?
N C18 C19 C20 . . . . 47.9(2) ?
N C18 C19 C24 . . . . -136.28(14) ?
Al O3 C20 C19 . . . . -33.4(2) ?
Al O3 C20 C21 . . . . 147.05(12) ?
C24 C19 C20 O3 . . . . -176.94(14) ?
C18 C19 C20 O3 . . . . -1.1(2) ?
C24 C19 C20 C21 . . . . 2.6(2) ?
C18 C19 C20 C21 . . . . 178.45(14) ?
O3 C20 C21 C22 . . . . 176.23(14) ?
C19 C20 C21 C22 . . . . -3.3(2) ?
O3 C20 C21 C25 . . . . -4.2(2) ?
C19 C20 C21 C25 . . . . 176.21(14) ?
C20 C21 C22 C23 . . . . 1.0(2) ?
C25 C21 C22 C23 . . . . -178.53(15) ?
C21 C22 C23 C24 . . . . 2.0(2) ?
C21 C22 C23 C29 . . . . -176.98(15) ?
C22 C23 C24 C19 . . . . -2.8(2) ?
C29 C23 C24 C19 . . . . 176.16(15) ?
C20 C19 C24 C23 . . . . 0.5(2) ?
C18 C19 C24 C23 . . . . -175.34(14) ?
C22 C21 C25 C27 . . . . 0.5(2) ?
C20 C21 C25 C27 . . . . -179.07(15) ?
C22 C21 C25 C28 . . . . 120.19(16) ?
C20 C21 C25 C28 . . . . -59.34(19) ?
C22 C21 C25 C26 . . . . -118.94(17) ?
C20 C21 C25 C26 . . . . 61.53(19) ?
C24 C23 C29 C32 . . . . 3.1(2) ?
C22 C23 C29 C32 . . . . -178.02(15) ?
C24 C23 C29 C30 . . . . 124.02(17) ?
C22 C23 C29 C30 . . . . -57.1(2) ?
C24 C23 C29 C31 . . . . -116.44(17) ?
C22 C23 C29 C31 . . . . 62.5(2) ?
